data_1568263
loop_
_publ_author_name
'Zhao, Hongping'
'Yuan, Weiming'

_publ_section_title
;
 Three-component reductive conjugate addition/aldol tandem reaction
 enabled by nickel/photoredox dual catalysis.
;
_journal_issue 6
_journal_name_full 'Chemical science'
_journal_page_first 1485
_journal_page_last 1490
_journal_paper_doi 10.1039/d2sc06303d
_journal_volume 14
_journal_year 2023
_chemical_formula_moiety 'C23 H22 O3'
_chemical_formula_sum 'C23 H22 O3'
_chemical_formula_weight 346.40
_space_group_crystal_system monoclinic
_space_group_IT_number 14
_space_group_name_Hall '-P 2ybc'
_space_group_name_H-M_alt 'P 1 21/c 1'
_atom_sites_solution_hydrogens geom
_atom_sites_solution_primary dual
_audit_block_doi 10.5517/ccdc.csd.cc2df523
_audit_creation_date 2022-11-03
_audit_creation_method
;
Olex2 1.3
(compiled 2020.06.28 svn.raecde09e for OlexSys, GUI svn.r6132)
;
_audit_update_record
;
2022-11-03 deposited with the CCDC.	2023-01-06 downloaded from the CCDC.
;
_cell_angle_alpha 90
_cell_angle_beta 96.250(2)
_cell_angle_gamma 90
_cell_formula_units_Z 4
_cell_length_a 10.6143(3)
_cell_length_b 31.7341(6)
_cell_length_c 5.47460(10)
_cell_measurement_reflns_used 7072
_cell_measurement_temperature 100.00(10)
_cell_measurement_theta_max 73.7610
_cell_measurement_theta_min 4.2050
_cell_volume 1833.08(7)
_computing_cell_refinement 'CrysAlisPro 1.171.39.28b (Rigaku OD, 2015)'
_computing_data_collection 'CrysAlisPro 1.171.39.28b (Rigaku OD, 2015)'
_computing_data_reduction 'CrysAlisPro 1.171.39.28b (Rigaku OD, 2015)'
_computing_molecular_graphics 'Olex2 1.3 (Dolomanov et al., 2009)'
_computing_publication_material 'Olex2 1.3 (Dolomanov et al., 2009)'
_computing_structure_refinement 'SHELXL 2018/3 (Sheldrick, 2015)'
_computing_structure_solution 'SHELXT 2014/5 (Sheldrick, 2014)'
_diffrn_ambient_environment N~2~
_diffrn_ambient_temperature 100.00(10)
_diffrn_detector 'CCD plate'
_diffrn_measured_fraction_theta_full 0.999
_diffrn_measured_fraction_theta_max 0.986
_diffrn_measurement_details
;
List of Runs (angles in degrees, time in seconds):

  # Type    Start    End  Width  t~exp~   \w     \q     \k     \f   Frames
#--------------------------------------------------------------------------
  1  \w    -33.00  18.00   0.50    0.50    --    0.00 -82.00  60.00  102
  2  \w    -14.00  30.00   0.50    0.50    --    0.00 -82.00-180.00   88
  3  \w    -20.00  27.00   0.50    0.50    --    0.00 -82.00 120.00   94
  4  \w    -45.00   3.00   0.50    0.50    --    0.00 -77.00 -90.00   96
  5  \w    -30.00  31.00   0.50    0.50    --    0.00 -82.00 -30.00  122
  6  \w     59.00 112.00   0.50    2.00    --   95.80 -30.00 -90.00  106
  7  \w     27.00 127.00   0.50    2.00    --   95.80 -82.00 -90.00  200
  8  \w     95.00 127.00   0.50    2.00    --   95.80  82.00   0.00   64
  9  \w      7.00 118.00   0.50    2.00    --   95.80 -61.00  60.00  222
 10  \w    101.00 127.00   0.50    2.00    --   95.80  82.00 120.00   52
 11  \w     71.00 104.00   0.50    2.00    --   95.80 -82.00  60.00   66
 12  \w    109.00 183.00   0.50    2.00    --   95.80  30.00   0.00  148
 13  \w     72.00 184.00   0.50    2.00    --   95.80  15.00 120.00  224
 14  \w     86.00 113.00   0.50    2.00    --   95.80 -82.00 120.00   54
 15  \w     85.00 116.00   0.50    2.00    --   95.80 -82.00 -30.00   62
 16  \w      6.00  77.00   0.50    2.00    --   95.80 -61.00-150.00  142
 17  \w     11.00 119.00   0.50    2.00    --   95.80 -82.00-150.00  216
 18  \w     80.00 105.00   0.50    2.00    --   95.80 -82.00  30.00   50
 19  \w     10.00  49.00   0.50    2.00    --   95.80 -82.00  60.00   78
 20  \w     41.00 115.00   0.50    2.00    --   95.80 -45.00  60.00  148
 21  \w     75.00 100.00   0.50    2.00    --   95.80 -82.00-180.00   50
 22  \w     95.00 120.00   0.50    2.00    --   95.80 -82.00   0.00   50
 23  \w      7.00 105.00   0.50    2.00    --   95.80 -61.00 -90.00  196
;
_diffrn_measurement_device 'four-circle diffractometer'
_diffrn_measurement_device_type 'XtaLAB AFC12 (RINC): Kappa single'
_diffrn_measurement_method '\w scans'
_diffrn_orient_matrix_type 'CrysAlisPro convention (1999,Acta A55,543-557)'
_diffrn_orient_matrix_UB_11 0.1431662000
_diffrn_orient_matrix_UB_12 0.0077652000
_diffrn_orient_matrix_UB_13 0.0620406000
_diffrn_orient_matrix_UB_21 0.0208020000
_diffrn_orient_matrix_UB_22 -0.0474485000
_diffrn_orient_matrix_UB_23 0.0487949000
_diffrn_orient_matrix_UB_31 0.0197967000
_diffrn_orient_matrix_UB_32 -0.0067365000
_diffrn_orient_matrix_UB_33 -0.2718283000
_diffrn_radiation_monochromator graphite
_diffrn_radiation_probe x-ray
_diffrn_radiation_type 'Cu K\a'
_diffrn_radiation_wavelength 1.54184
_diffrn_reflns_av_R_equivalents 0.0535
_diffrn_reflns_av_unetI/netI 0.0353
_diffrn_reflns_Laue_measured_fraction_full 0.999
_diffrn_reflns_Laue_measured_fraction_max 0.986
_diffrn_reflns_limit_h_max 13
_diffrn_reflns_limit_h_min -13
_diffrn_reflns_limit_k_max 39
_diffrn_reflns_limit_k_min -38
_diffrn_reflns_limit_l_max 3
_diffrn_reflns_limit_l_min -6
_diffrn_reflns_number 17080
_diffrn_reflns_point_group_measured_fraction_full 0.999
_diffrn_reflns_point_group_measured_fraction_max 0.986
_diffrn_reflns_theta_full 67.684
_diffrn_reflns_theta_max 74.516
_diffrn_reflns_theta_min 2.785
_diffrn_source 'fine-focus sealed X-ray tube'
_diffrn_source_type 'Enhance (Cu) X-ray Source'
_exptl_absorpt_coefficient_mu 0.653
_exptl_absorpt_correction_T_max 1.00000
_exptl_absorpt_correction_T_min 0.47173
_exptl_absorpt_correction_type multi-scan
_exptl_absorpt_process_details
;
CrysAlisPro 1.171.39.28b (Rigaku Oxford Diffraction, 2015)
Empirical absorption correction using spherical harmonics,
 implemented in SCALE3 ABSPACK scaling algorithm.
;
_exptl_crystal_colour 'clear colourless'
_exptl_crystal_colour_lustre clear
_exptl_crystal_colour_primary colourless
_exptl_crystal_density_diffrn 1.255
_exptl_crystal_description block
_exptl_crystal_F_000 736
_exptl_crystal_size_max 0.35
_exptl_crystal_size_mid 0.3
_exptl_crystal_size_min 0.18
_refine_diff_density_max 0.319
_refine_diff_density_min -0.401
_refine_diff_density_rms 0.058
_refine_ls_extinction_method none
_refine_ls_goodness_of_fit_ref 1.061
_refine_ls_hydrogen_treatment constr
_refine_ls_matrix_type full
_refine_ls_number_parameters 237
_refine_ls_number_reflns 3697
_refine_ls_number_restraints 0
_refine_ls_restrained_S_all 1.061
_refine_ls_R_factor_all 0.0687
_refine_ls_R_factor_gt 0.0614
_refine_ls_shift/su_max 0.000
_refine_ls_shift/su_mean 0.000
_refine_ls_structure_factor_coef Fsqd
_refine_ls_weighting_details 'w=1/[\s^2^(Fo^2^)+(0.0701P)^2^+1.4251P] where P=(Fo^2^+2Fc^2^)/3'
_refine_ls_weighting_scheme calc
_refine_ls_wR_factor_gt 0.1567
_refine_ls_wR_factor_ref 0.1623
_reflns_Friedel_coverage 0.000
_reflns_number_gt 3193
_reflns_number_total 3697
_reflns_threshold_expression 'I > 2\s(I)'
_cod_data_source_file d2sc06303d2.cif
_cod_data_source_block 0322_zhp-152-2
_cod_depositor_comments 'Adding full bibliography for 1568263--1568265.cif.'
_cod_database_code 1568263
_shelx_shelxl_version_number 2018/3
_shelx_space_group_comment
;
The symmetry employed for this shelxl refinement is uniquely defined
by the following loop, which should always be used as a source of
symmetry information in preference to the above space-group names.
They are only intended as comments.
;
_shelx_estimated_absorpt_t_max 0.891
_shelx_estimated_absorpt_t_min 0.804
_reflns_odcompleteness_completeness 99.79
_reflns_odcompleteness_iscentric 1
_reflns_odcompleteness_theta 66.97
_olex2_refinement_description
;
1. Fixed Uiso
 At 1.2 times of:
  All C(H) groups, All C(H,H) groups
 At 1.5 times of:
  All C(H,H,H) groups, All O(H) groups
2.a Ternary CH refined with riding coordinates:
 C006(H006), C007(H007)
2.b Secondary CH2 refined with riding coordinates:
 C00C(H00E,H00F)
2.c Aromatic/amide H refined with riding coordinates:
 C008(H008), C009(H009), C00B(H00D), C00E(H00G), C00F(H00H), C00G(H00I),
 C00I(H00J), C00J(H00K), C00L(H00L), C00M(H00M), C00N(H00N), C00O(H00O),
 C00P(H00P), C00Q(H00Q)
2.d Idealised Me refined as rotating group:
 C00A(H00A,H00B,H00C)
2.e Idealised tetrahedral OH refined as rotating group:
 O002(H002)
;
_olex2_submission_special_instructions 'No special instructions were received'
_oxdiff_exptl_absorpt_empirical_details
;
Empirical correction (ABSPACK) includes:
- Absorption correction using spherical harmonics
- Frame scaling
;
_oxdiff_exptl_absorpt_empirical_full_max 3.209
_oxdiff_exptl_absorpt_empirical_full_min 0.545

loop_
_space_group_symop_operation_xyz
'x, y, z'
'-x, y+1/2, -z+1/2'
'-x, -y, -z'
'x, -y-1/2, z-1/2'

loop_
_atom_site_label
_atom_site_type_symbol
_atom_site_fract_x
_atom_site_fract_y
_atom_site_fract_z
_atom_site_U_iso_or_equiv
_atom_site_adp_type
_atom_site_occupancy
_atom_site_site_symmetry_order
_atom_site_calc_flag
_atom_site_refinement_flags_posn
_atom_site_refinement_flags_adp
_atom_site_refinement_flags_occupancy
_atom_site_disorder_assembly
_atom_site_disorder_group
O001 O 0.87802(12) 0.31390(4) 0.3187(2) 0.0289(3) Uani 1 1 d . . . . .
O002 O 0.72957(13) 0.26772(4) 0.6894(2) 0.0291(3) Uani 1 1 d . . . . .
H002 H 0.735120 0.251508 0.811425 0.044 Uiso 1 1 calc R U . . .
O003 O 0.95685(13) 0.33697(5) 0.6921(3) 0.0338(3) Uani 1 1 d . . . . .
C004 C 0.86775(18) 0.33074(5) 0.5398(3) 0.0255(4) Uani 1 1 d . . . . .
C005 C 0.54547(18) 0.31001(6) 0.7656(3) 0.0259(4) Uani 1 1 d . . . . .
C006 C 0.73092(17) 0.34006(6) 0.5736(3) 0.0257(4) Uani 1 1 d . . . . .
H006 H 0.678063 0.336000 0.412680 0.031 Uiso 1 1 calc R U . . .
C007 C 0.68721(18) 0.30851(6) 0.7604(3) 0.0259(4) Uani 1 1 d . . . . .
H007 H 0.729560 0.315525 0.927573 0.031 Uiso 1 1 calc R U . . .
C008 C 0.46443(18) 0.29014(6) 0.5834(4) 0.0298(4) Uani 1 1 d . . . . .
H008 H 0.498804 0.274916 0.456723 0.036 Uiso 1 1 calc R U . . .
C009 C 0.4922(2) 0.33216(7) 0.9476(4) 0.0331(5) Uani 1 1 d . . . . .
H009 H 0.546061 0.345935 1.072816 0.040 Uiso 1 1 calc R U . . .
C00A C 1.0031(2) 0.30091(7) 0.2717(4) 0.0348(5) Uani 1 1 d . . . . .
H00A H 1.002851 0.294064 0.097054 0.052 Uiso 1 1 calc R U . . .
H00B H 1.028272 0.275984 0.370872 0.052 Uiso 1 1 calc R U . . .
H00C H 1.063257 0.323827 0.315065 0.052 Uiso 1 1 calc R U . . .
C00B C 0.33414(19) 0.29245(7) 0.5857(4) 0.0348(5) Uani 1 1 d . . . . .
H00D H 0.280037 0.278689 0.460744 0.042 Uiso 1 1 calc R U . . .
C00C C 0.7150(2) 0.38570(6) 0.6594(4) 0.0320(4) Uani 1 1 d . . . . .
H00E H 0.629376 0.388927 0.713097 0.038 Uiso 1 1 calc R U . . .
H00F H 0.777638 0.391232 0.803327 0.038 Uiso 1 1 calc R U . . .
C00D C 0.7318(2) 0.41811(6) 0.4633(4) 0.0355(5) Uani 1 1 d . . . . .
C00E C 0.2819(2) 0.31465(7) 0.7685(4) 0.0359(5) Uani 1 1 d . . . . .
H00G H 0.192541 0.316199 0.769210 0.043 Uiso 1 1 calc R U . . .
C00F C 0.3618(2) 0.33454(7) 0.9503(4) 0.0376(5) Uani 1 1 d . . . . .
H00H H 0.327277 0.349809 1.076558 0.045 Uiso 1 1 calc R U . . .
C00G C 0.6302(3) 0.43077(7) 0.3007(4) 0.0445(6) Uani 1 1 d . . . . .
H00I H 0.550017 0.417722 0.306728 0.053 Uiso 1 1 calc R U . . .
C00H C 0.7583(3) 0.48210(7) 0.1133(5) 0.0522(7) Uani 1 1 d . . . . .
C00I C 0.6429(3) 0.46223(7) 0.1282(4) 0.0535(7) Uani 1 1 d . . . . .
H00J H 0.571308 0.470252 0.018589 0.064 Uiso 1 1 calc R U . . .
C00J C 0.8550(3) 0.55093(8) 0.0114(6) 0.0600(8) Uani 1 1 d . . . . .
H00K H 0.905372 0.549747 0.165769 0.072 Uiso 1 1 calc R U . . .
C00K C 0.7697(3) 0.51833(7) -0.0570(5) 0.0614(9) Uani 1 1 d . . . . .
C00L C 0.8474(3) 0.43672(9) 0.4413(6) 0.0630(9) Uani 1 1 d . . . . .
H00L H 0.919809 0.427893 0.546199 0.076 Uiso 1 1 calc R U . . .
C00M C 0.8603(3) 0.46814(9) 0.2685(7) 0.0720(10) Uani 1 1 d . . . . .
H00M H 0.941340 0.480229 0.257573 0.086 Uiso 1 1 calc R U . . .
C00N C 0.8671(3) 0.58516(9) -0.1441(6) 0.0707(10) Uani 1 1 d . . . . .
H00N H 0.925567 0.607019 -0.094976 0.085 Uiso 1 1 calc R U . . .
C00O C 0.6976(4) 0.52121(8) -0.2822(5) 0.0835(13) Uani 1 1 d . . . . .
H00O H 0.638946 0.499473 -0.332813 0.100 Uiso 1 1 calc R U . . .
C00P C 0.7956(4) 0.58746(8) -0.3662(6) 0.0819(12) Uani 1 1 d . . . . .
H00P H 0.804593 0.610717 -0.472225 0.098 Uiso 1 1 calc R U . . .
C00Q C 0.7099(5) 0.55569(9) -0.4362(5) 0.0929(15) Uani 1 1 d . . . . .
H00Q H 0.659087 0.557358 -0.589858 0.111 Uiso 1 1 calc R U . . .

loop_
_atom_site_aniso_label
_atom_site_aniso_U_11
_atom_site_aniso_U_22
_atom_site_aniso_U_33
_atom_site_aniso_U_23
_atom_site_aniso_U_13
_atom_site_aniso_U_12
O001 0.0312(7) 0.0275(7) 0.0284(7) -0.0027(5) 0.0042(5) 0.0027(5)
O002 0.0335(7) 0.0199(6) 0.0342(7) 0.0034(5) 0.0050(6) 0.0053(5)
O003 0.0297(7) 0.0363(8) 0.0343(7) -0.0043(6) -0.0013(6) 0.0000(6)
C004 0.0305(9) 0.0183(8) 0.0273(9) 0.0008(7) 0.0013(7) 0.0000(7)
C005 0.0294(9) 0.0210(9) 0.0274(9) 0.0051(7) 0.0032(7) 0.0029(7)
C006 0.0286(9) 0.0215(9) 0.0268(9) 0.0006(7) 0.0021(7) 0.0028(7)
C007 0.0306(9) 0.0202(9) 0.0267(9) -0.0013(7) 0.0025(7) 0.0035(7)
C008 0.0317(10) 0.0232(9) 0.0340(10) -0.0010(7) 0.0019(8) 0.0022(8)
C009 0.0337(10) 0.0362(11) 0.0288(10) -0.0011(8) 0.0012(8) 0.0057(8)
C00A 0.0345(10) 0.0344(11) 0.0366(11) 0.0010(8) 0.0092(8) 0.0077(8)
C00B 0.0318(10) 0.0294(10) 0.0421(11) 0.0016(8) -0.0008(8) -0.0013(8)
C00C 0.0392(11) 0.0216(9) 0.0369(10) 0.0005(8) 0.0111(8) 0.0045(8)
C00D 0.0486(12) 0.0200(9) 0.0408(11) 0.0011(8) 0.0180(9) 0.0089(8)
C00E 0.0293(10) 0.0378(11) 0.0412(12) 0.0096(9) 0.0063(8) 0.0042(8)
C00F 0.0395(11) 0.0435(12) 0.0310(10) 0.0023(9) 0.0090(9) 0.0110(9)
C00G 0.0701(16) 0.0211(10) 0.0401(12) -0.0020(8) -0.0042(11) -0.0063(10)
C00H 0.096(2) 0.0210(10) 0.0469(13) 0.0040(9) 0.0402(14) 0.0154(12)
C00I 0.103(2) 0.0196(10) 0.0353(12) -0.0017(8) -0.0049(13) -0.0050(12)
C00J 0.083(2) 0.0346(13) 0.0714(17) 0.0179(12) 0.0496(16) 0.0212(13)
C00K 0.120(3) 0.0229(11) 0.0507(15) 0.0063(10) 0.0509(16) 0.0224(13)
C00L 0.0460(14) 0.0463(15) 0.103(2) 0.0386(15) 0.0359(15) 0.0210(12)
C00M 0.0641(17) 0.0436(15) 0.119(3) 0.0425(16) 0.0600(18) 0.0280(13)
C00N 0.104(2) 0.0349(13) 0.085(2) 0.0221(13) 0.066(2) 0.0237(14)
C00O 0.194(4) 0.0244(12) 0.0383(14) -0.0002(10) 0.0419(19) 0.0134(17)
C00P 0.167(4) 0.0280(13) 0.0635(19) 0.0158(12) 0.072(2) 0.0309(18)
C00Q 0.215(5) 0.0308(14) 0.0405(15) 0.0036(11) 0.047(2) 0.025(2)

loop_
_atom_type_symbol
_atom_type_description
_atom_type_scat_dispersion_real
_atom_type_scat_dispersion_imag
_atom_type_scat_source
C C 0.0181 0.0091 'International Tables Vol C Tables 4.2.6.8 and 6.1.1.4'
H H 0.0000 0.0000 'International Tables Vol C Tables 4.2.6.8 and 6.1.1.4'
O O 0.0492 0.0322 'International Tables Vol C Tables 4.2.6.8 and 6.1.1.4'

loop_
_geom_angle_atom_site_label_1
_geom_angle_atom_site_label_2
_geom_angle_atom_site_label_3
_geom_angle
_geom_angle_site_symmetry_1
_geom_angle_site_symmetry_3
_geom_angle_publ_flag
C004 O001 C00A 116.33(15) . . ?
C007 O002 H002 109.5 . . ?
O001 C004 C006 111.26(15) . . ?
O003 C004 O001 123.73(17) . . ?
O003 C004 C006 125.01(17) . . ?
C008 C005 C007 120.70(17) . . ?
C009 C005 C007 120.97(17) . . ?
C009 C005 C008 118.31(18) . . ?
C004 C006 H006 108.7 . . ?
C004 C006 C007 108.48(14) . . ?
C004 C006 C00C 111.14(15) . . ?
C007 C006 H006 108.7 . . ?
C00C C006 H006 108.7 . . ?
C00C C006 C007 111.03(15) . . ?
O002 C007 C005 112.06(15) . . ?
O002 C007 C006 106.31(14) . . ?
O002 C007 H007 109.0 . . ?
C005 C007 C006 111.44(15) . . ?
C005 C007 H007 109.0 . . ?
C006 C007 H007 109.0 . . ?
C005 C008 H008 119.7 . . ?
C00B C008 C005 120.52(19) . . ?
C00B C008 H008 119.7 . . ?
C005 C009 H009 119.4 . . ?
C00F C009 C005 121.29(19) . . ?
C00F C009 H009 119.4 . . ?
O001 C00A H00A 109.5 . . ?
O001 C00A H00B 109.5 . . ?
O001 C00A H00C 109.5 . . ?
H00A C00A H00B 109.5 . . ?
H00A C00A H00C 109.5 . . ?
H00B C00A H00C 109.5 . . ?
C008 C00B H00D 119.7 . . ?
C008 C00B C00E 120.7(2) . . ?
C00E C00B H00D 119.7 . . ?
C006 C00C H00E 108.9 . . ?
C006 C00C H00F 108.9 . . ?
H00E C00C H00F 107.7 . . ?
C00D C00C C006 113.49(16) . . ?
C00D C00C H00E 108.9 . . ?
C00D C00C H00F 108.9 . . ?
C00G C00D C00C 120.8(2) . . ?
C00L C00D C00C 121.9(2) . . ?
C00L C00D C00G 117.3(2) . . ?
C00B C00E H00G 120.4 . . ?
C00F C00E C00B 119.14(19) . . ?
C00F C00E H00G 120.4 . . ?
C009 C00F H00H 120.0 . . ?
C00E C00F C009 120.0(2) . . ?
C00E C00F H00H 120.0 . . ?
C00D C00G H00I 119.3 . . ?
C00D C00G C00I 121.3(2) . . ?
C00I C00G H00I 119.3 . . ?
C00I C00H C00K 121.3(3) . . ?
C00M C00H C00I 117.2(2) . . ?
C00M C00H C00K 121.4(3) . . ?
C00G C00I H00J 119.4 . . ?
C00H C00I C00G 121.2(3) . . ?
C00H C00I H00J 119.4 . . ?
C00K C00J H00K 119.6 . . ?
C00N C00J H00K 119.6 . . ?
C00N C00J C00K 120.8(3) . . ?
C00J C00K C00H 119.8(3) . . ?
C00O C00K C00H 122.2(3) . . ?
C00O C00K C00J 118.0(2) . . ?
C00D C00L H00L 119.3 . . ?
C00D C00L C00M 121.3(3) . . ?
C00M C00L H00L 119.3 . . ?
C00H C00M C00L 121.5(3) . . ?
C00H C00M H00M 119.3 . . ?
C00L C00M H00M 119.3 . . ?
C00J C00N H00N 119.8 . . ?
C00P C00N C00J 120.5(3) . . ?
C00P C00N H00N 119.8 . . ?
C00K C00O H00O 119.6 . . ?
C00K C00O C00Q 120.8(4) . . ?
C00Q C00O H00O 119.6 . . ?
C00N C00P H00P 120.2 . . ?
C00N C00P C00Q 119.5(3) . . ?
C00Q C00P H00P 120.2 . . ?
C00O C00Q H00Q 119.8 . . ?
C00P C00Q C00O 120.4(4) . . ?
C00P C00Q H00Q 119.8 . . ?

loop_
_geom_bond_atom_site_label_1
_geom_bond_atom_site_label_2
_geom_bond_distance
_geom_bond_site_symmetry_2
_geom_bond_publ_flag
O001 C004 1.338(2) . ?
O001 C00A 1.440(2) . ?
O002 H002 0.8400 . ?
O002 C007 1.438(2) . ?
O003 C004 1.207(2) . ?
C004 C006 1.513(3) . ?
C005 C007 1.509(3) . ?
C005 C008 1.395(3) . ?
C005 C009 1.389(3) . ?
C006 H006 1.0000 . ?
C006 C007 1.538(3) . ?
C006 C00C 1.537(3) . ?
C007 H007 1.0000 . ?
C008 H008 0.9500 . ?
C008 C00B 1.386(3) . ?
C009 H009 0.9500 . ?
C009 C00F 1.387(3) . ?
C00A H00A 0.9800 . ?
C00A H00B 0.9800 . ?
C00A H00C 0.9800 . ?
C00B H00D 0.9500 . ?
C00B C00E 1.388(3) . ?
C00C H00E 0.9900 . ?
C00C H00F 0.9900 . ?
C00C C00D 1.511(3) . ?
C00D C00G 1.381(3) . ?
C00D C00L 1.379(4) . ?
C00E H00G 0.9500 . ?
C00E C00F 1.387(3) . ?
C00F H00H 0.9500 . ?
C00G H00I 0.9500 . ?
C00G C00I 1.391(3) . ?
C00H C00I 1.388(4) . ?
C00H C00K 1.493(3) . ?
C00H C00M 1.375(4) . ?
C00I H00J 0.9500 . ?
C00J H00K 0.9500 . ?
C00J C00K 1.399(5) . ?
C00J C00N 1.395(3) . ?
C00K C00O 1.382(5) . ?
C00L H00L 0.9500 . ?
C00L C00M 1.391(3) . ?
C00M H00M 0.9500 . ?
C00N H00N 0.9500 . ?
C00N C00P 1.363(5) . ?
C00O H00O 0.9500 . ?
C00O C00Q 1.396(4) . ?
C00P H00P 0.9500 . ?
C00P C00Q 1.384(6) . ?
C00Q H00Q 0.9500 . ?

loop_
_geom_torsion_atom_site_label_1
_geom_torsion_atom_site_label_2
_geom_torsion_atom_site_label_3
_geom_torsion_atom_site_label_4
_geom_torsion
_geom_torsion_site_symmetry_1
_geom_torsion_site_symmetry_2
_geom_torsion_site_symmetry_3
_geom_torsion_site_symmetry_4
_geom_torsion_publ_flag
O001 C004 C006 C007 108.90(17) . . . . ?
O001 C004 C006 C00C -128.76(16) . . . . ?
O003 C004 C006 C007 -70.1(2) . . . . ?
O003 C004 C006 C00C 52.2(2) . . . . ?
C004 C006 C007 O002 -46.14(18) . . . . ?
C004 C006 C007 C005 -168.51(15) . . . . ?
C004 C006 C00C C00D 70.4(2) . . . . ?
C005 C008 C00B C00E 0.2(3) . . . . ?
C005 C009 C00F C00E -0.1(3) . . . . ?
C006 C00C C00D C00G 88.3(2) . . . . ?
C006 C00C C00D C00L -92.7(3) . . . . ?
C007 C005 C008 C00B -178.46(17) . . . . ?
C007 C005 C009 C00F 178.41(18) . . . . ?
C007 C006 C00C C00D -168.74(17) . . . . ?
C008 C005 C007 O002 -40.6(2) . . . . ?
C008 C005 C007 C006 78.4(2) . . . . ?
C008 C005 C009 C00F 0.2(3) . . . . ?
C008 C00B C00E C00F -0.1(3) . . . . ?
C009 C005 C007 O002 141.26(17) . . . . ?
C009 C005 C007 C006 -99.8(2) . . . . ?
C009 C005 C008 C00B -0.2(3) . . . . ?
C00A O001 C004 O003 3.3(3) . . . . ?
C00A O001 C004 C006 -175.75(15) . . . . ?
C00B C00E C00F C009 0.1(3) . . . . ?
C00C C006 C007 O002 -168.55(15) . . . . ?
C00C C006 C007 C005 69.1(2) . . . . ?
C00C C00D C00G C00I 176.4(2) . . . . ?
C00C C00D C00L C00M -176.5(3) . . . . ?
C00D C00G C00I C00H 0.0(4) . . . . ?
C00D C00L C00M C00H 0.3(5) . . . . ?
C00G C00D C00L C00M 2.5(4) . . . . ?
C00H C00K C00O C00Q 179.5(3) . . . . ?
C00I C00H C00K C00J 145.6(3) . . . . ?
C00I C00H C00K C00O -33.8(4) . . . . ?
C00I C00H C00M C00L -2.9(4) . . . . ?
C00J C00K C00O C00Q 0.0(5) . . . . ?
C00J C00N C00P C00Q 0.5(4) . . . . ?
C00K C00H C00I C00G -174.7(2) . . . . ?
C00K C00H C00M C00L 174.6(3) . . . . ?
C00K C00J C00N C00P 0.1(4) . . . . ?
C00K C00O C00Q C00P 0.6(5) . . . . ?
C00L C00D C00G C00I -2.6(3) . . . . ?
C00M C00H C00I C00G 2.7(4) . . . . ?
C00M C00H C00K C00J -31.8(4) . . . . ?
C00M C00H C00K C00O 148.8(3) . . . . ?
C00N C00J C00K C00H -179.8(2) . . . . ?
C00N C00J C00K C00O -0.3(4) . . . . ?
C00N C00P C00Q C00O -0.8(5) . . . . ?
